data_2240391
loop_
_publ_author_name
'Rodr\'iguez, Alan J.'
'Quirke, J. Martin. E.'
'Diouf, Aida O.'

_publ_section_title
;
 Crystal structure of methyl <i>N</i>-ferrocenylcarbamate
;
_journal_issue 2
_journal_name_full 'Acta Crystallographica Section E'
_journal_page_first m30
_journal_paper_doi 10.1107/S2056989015000043
_journal_volume 71
_journal_year 2015
_chemical_formula_iupac '[Fe (C5 H5) (C7 H8 N O2)]'
_chemical_formula_moiety
;
C12 H13 Fe N O2
;
_chemical_formula_sum 'C12 H13 Fe N O2'
_chemical_formula_weight 259.08
_chemical_name_systematic 'Methyl <i>N</i>-ferrocenylcarbamate'
_space_group_crystal_system triclinic
_space_group_IT_number 2
_space_group_name_Hall '-P 1'
_space_group_name_H-M_alt 'P -1'
_symmetry_space_group_name_Hall '-P 1'
_symmetry_space_group_name_H-M 'P -1'
_atom_sites_solution_hydrogens mixed
_audit_creation_method SHELXL-2014/6
_cell_angle_alpha 76.156(13)
_cell_angle_beta 73.960(13)
_cell_angle_gamma 89.059(14)
_cell_formula_units_Z 4
_cell_length_a 10.1224(5)
_cell_length_b 10.7849(5)
_cell_length_c 11.0445(5)
_cell_measurement_reflns_used 120
_cell_measurement_temperature 296(2)
_cell_measurement_theta_max 22.8306
_cell_measurement_theta_min 2.9061
_cell_volume 1123.52(14)
_computing_cell_refinement
;
SAINT (Bruker, 2013)
;
_computing_data_collection
;
APEX2 (Bruker, 2014)
;
_computing_data_reduction
;
SAINT (Bruker, 2013)
;
_computing_molecular_graphics
;
Mercury (Macrae <i>et al.</i>,  2006)
;
_computing_publication_material
;
publCIF (Westrip, 2010)
;
_computing_structure_refinement
;
SHELXL-2014/6 (Sheldrick, 2008)
;
_computing_structure_solution
;
<i>SHELXT-2014</i> (Sheldrick, 2015)
;
_diffrn_ambient_temperature 296(2)
_diffrn_detector_area_resol_mean 10.4167
_diffrn_measured_fraction_theta_full 0.999
_diffrn_measured_fraction_theta_max 0.996
_diffrn_measurement_device_type 'Bruker D8 Quest'
_diffrn_measurement_method '\w scans'
_diffrn_radiation_type MoK\a
_diffrn_radiation_wavelength 0.71073
_diffrn_reflns_av_R_equivalents 0.0215
_diffrn_reflns_limit_h_max 13
_diffrn_reflns_limit_h_min -13
_diffrn_reflns_limit_k_max 14
_diffrn_reflns_limit_k_min -14
_diffrn_reflns_limit_l_max 14
_diffrn_reflns_limit_l_min -14
_diffrn_reflns_number 24698
_diffrn_reflns_theta_full 25.242
_diffrn_reflns_theta_max 28.343
_diffrn_reflns_theta_min 2.886
_exptl_absorpt_coefficient_mu 1.325
_exptl_absorpt_correction_T_max 0.83
_exptl_absorpt_correction_T_min 0.75
_exptl_absorpt_correction_type multi-scan
_exptl_absorpt_process_details
;
(SADABS; Bruker, 2013)
;
_exptl_crystal_colour 'lusterous yellow'
_exptl_crystal_density_diffrn 1.532
_exptl_crystal_density_method 'not measured'
_exptl_crystal_description needle
_exptl_crystal_F_000 536
_exptl_crystal_size_max 0.382
_exptl_crystal_size_mid 0.195
_exptl_crystal_size_min 0.148
_refine_diff_density_max 0.333
_refine_diff_density_min -0.263
_refine_ls_extinction_method none
_refine_ls_goodness_of_fit_ref 0.988
_refine_ls_hydrogen_treatment mixed
_refine_ls_matrix_type full
_refine_ls_number_parameters 299
_refine_ls_number_reflns 5586
_refine_ls_number_restraints 0
_refine_ls_restrained_S_all 0.988
_refine_ls_R_factor_all 0.0409
_refine_ls_R_factor_gt 0.0301
_refine_ls_shift/su_max 0.001
_refine_ls_shift/su_mean 0.000
_refine_ls_structure_factor_coef Fsqd
_refine_ls_weighting_details 'w=1/[\s^2^(Fo^2^)+(0.0293P)^2^+0.5563P] where P=(Fo^2^+2Fc^2^)/3'
_refine_ls_weighting_scheme calc
_refine_ls_wR_factor_gt 0.0663
_refine_ls_wR_factor_ref 0.0713
_reflns_number_gt 4560
_reflns_number_total 5586
_reflns_threshold_expression 'I > 2\s(I)'
_cod_data_source_file pj2017sup1.cif
_cod_data_source_block I
_cod_original_cell_volume 1123.52(9)
_cod_database_code 2240391
_cod_database_fobs_code 2240391
_shelx_space_group_comment
;
The symmetry employed for this shelxl refinement is uniquely defined
by the following loop, which should always be used as a source of
symmetry information in preference to the above space-group names.
They are only intended as comments.
;
_shelx_estimated_absorpt_t_min 0.632
_shelx_estimated_absorpt_t_max 0.828
_shelxl_version_number 2014/6

loop_
_space_group_symop_operation_xyz
'x, y, z'
'-x, -y, -z'

loop_
_atom_site_type_symbol
_atom_site_label
_atom_site_fract_x
_atom_site_fract_y
_atom_site_fract_z
_atom_site_U_iso_or_equiv
_atom_site_adp_type
_atom_site_calc_flag
_atom_site_occupancy
Fe Fe1 0.75463(2) 0.60308(2) 0.31717(2) 0.03709(7) Uani d 1
Fe Fe2 0.25564(2) -0.00924(2) 0.31751(2) 0.03430(7) Uani d 1
C C1 0.82395(18) 0.42097(17) 0.34739(17) 0.0389(4) Uani d 1
C C2 0.6871(2) 0.42219(18) 0.42686(18) 0.0453(4) Uani d 1
H H2A 0.6064 0.3734 0.4264 0.054 Uiso calc 1
C C3 0.6888(2) 0.5061(2) 0.50739(19) 0.0546(5) Uani d 1
H H3 0.6091 0.5257 0.5726 0.065 Uiso calc 1
C C4 0.8241(2) 0.5576(2) 0.4772(2) 0.0560(5) Uani d 1
H H4 0.8548 0.6186 0.5181 0.067 Uiso calc 1
C C5 0.9086(2) 0.5057(2) 0.3776(2) 0.0485(5) Uani d 1
H H5 1.0077 0.5243 0.3376 0.058 Uiso calc 1
C C6 0.6410(3) 0.6599(2) 0.1906(3) 0.0737(8) Uani d 1
H H6 0.5717 0.6071 0.1761 0.088 Uiso calc 1
C C7 0.6172(3) 0.7354(3) 0.2817(3) 0.0780(8) Uani d 1
H H7 0.5283 0.7447 0.3419 0.094 Uiso calc 1
C C8 0.7425(3) 0.7959(2) 0.2696(3) 0.0750(8) Uani d 1
H H8 0.7574 0.8549 0.3202 0.090 Uiso calc 1
C C9 0.8412(3) 0.7591(2) 0.1727(2) 0.0691(7) Uani d 1
H H9 0.9390 0.7868 0.1439 0.083 Uiso calc 1
C C10 0.7808(3) 0.6751(2) 0.1237(2) 0.0684(7) Uani d 1
H H10 0.8276 0.6346 0.0541 0.082 Uiso calc 1
C C13 0.32117(17) 0.15345(17) 0.35388(16) 0.0372(4) Uani d 1
C C14 0.18305(18) 0.11686(18) 0.42921(17) 0.0425(4) Uani d 1
H H14 0.1028 0.1685 0.4272 0.051 Uiso calc 1
C C15 0.1830(2) -0.0073(2) 0.50823(18) 0.0505(5) Uani d 1
H H15 0.1021 -0.0572 0.5706 0.061 Uiso calc 1
C C16 0.3191(2) -0.0481(2) 0.48139(18) 0.0502(5) Uani d 1
H H16 0.3490 -0.1306 0.5222 0.060 Uiso calc 1
C C17 0.40510(19) 0.05143(18) 0.38491(18) 0.0438(4) Uani d 1
H H17 0.5047 0.0500 0.3472 0.053 Uiso calc 1
C C18 0.2790(3) 0.0257(2) 0.12343(19) 0.0569(5) Uani d 1
H H18 0.3187 0.1045 0.0583 0.068 Uiso calc 1
C C19 0.1395(2) -0.0010(3) 0.1929(2) 0.0633(7) Uani d 1
H H19 0.0644 0.0561 0.1849 0.076 Uiso calc 1
C C20 0.1266(2) -0.1246(3) 0.2754(2) 0.0645(6) Uani d 1
H H20 0.0410 -0.1687 0.3352 0.077 Uiso calc 1
C C21 0.2574(3) -0.1733(2) 0.2569(2) 0.0614(6) Uani d 1
H H21 0.2796 -0.2575 0.3017 0.074 Uiso calc 1
C C22 0.3509(2) -0.0813(2) 0.1635(2) 0.0572(5) Uani d 1
H H22 0.4502 -0.0900 0.1316 0.069 Uiso calc 1
C C11 0.79773(17) 0.27959(16) 0.21235(16) 0.0371(4) Uani d 1
C C12 0.8079(3) 0.1308(2) 0.0852(2) 0.0628(6) Uani d 1
H H12A 0.7741 0.1816 0.0171 0.094 Uiso calc 1
H H12B 0.7322 0.0844 0.1536 0.094 Uiso calc 1
H H12C 0.8707 0.0716 0.0512 0.094 Uiso calc 1
C C23 0.29892(18) 0.35980(17) 0.21196(17) 0.0384(4) Uani d 1
C C24 0.3153(3) 0.5670(2) 0.0756(2) 0.0686(6) Uani d 1
H H24A 0.3801 0.6390 0.0357 0.103 Uiso calc 1
H H24B 0.2388 0.5897 0.1386 0.103 Uiso calc 1
H H24C 0.2831 0.5424 0.0103 0.103 Uiso calc 1
N N1 0.87534(16) 0.34529(15) 0.25925(16) 0.0418(3) Uani d 1
N N2 0.37378(16) 0.27173(15) 0.26751(16) 0.0414(3) Uani d 1
O O1 0.67396(13) 0.27931(14) 0.23547(14) 0.0507(3) Uani d 1
O O2 0.87800(14) 0.21268(14) 0.13527(14) 0.0526(3) Uani d 1
O O3 0.17679(13) 0.35027(14) 0.22624(15) 0.0551(4) Uani d 1
O O4 0.38073(14) 0.46244(13) 0.13837(14) 0.0556(4) Uani d 1
H H2 0.455(2) 0.284(2) 0.248(2) 0.049(6) Uiso d 1
H H1 0.959(2) 0.3413(19) 0.2356(19) 0.044(6) Uiso d 1

loop_
_atom_site_aniso_label
_atom_site_aniso_U_11
_atom_site_aniso_U_22
_atom_site_aniso_U_33
_atom_site_aniso_U_12
_atom_site_aniso_U_13
_atom_site_aniso_U_23
Fe1 0.03477(14) 0.03807(14) 0.04083(14) 0.00500(10) -0.01523(11) -0.00900(10)
Fe2 0.03208(13) 0.04001(14) 0.03383(13) 0.00118(10) -0.01287(10) -0.01047(10)
C1 0.0358(9) 0.0422(9) 0.0416(9) 0.0111(7) -0.0151(7) -0.0113(7)
C2 0.0422(10) 0.0412(10) 0.0439(10) 0.0078(8) -0.0052(8) -0.0026(8)
C3 0.0632(13) 0.0574(12) 0.0382(10) 0.0231(10) -0.0092(9) -0.0096(9)
C4 0.0704(14) 0.0631(13) 0.0521(12) 0.0266(11) -0.0359(11) -0.0270(10)
C5 0.0429(10) 0.0597(12) 0.0564(12) 0.0164(9) -0.0290(9) -0.0234(10)
C6 0.0788(17) 0.0598(14) 0.0917(19) -0.0075(12) -0.0635(16) 0.0112(13)
C7 0.0659(16) 0.0719(17) 0.0765(17) 0.0334(13) -0.0146(13) 0.0105(14)
C8 0.122(2) 0.0374(11) 0.0737(17) 0.0061(13) -0.0441(17) -0.0096(11)
C9 0.0667(15) 0.0652(15) 0.0657(15) -0.0199(12) -0.0221(12) 0.0082(12)
C10 0.096(2) 0.0683(15) 0.0440(12) 0.0130(13) -0.0288(12) -0.0086(11)
C13 0.0331(8) 0.0445(9) 0.0362(9) -0.0047(7) -0.0128(7) -0.0103(7)
C14 0.0364(9) 0.0516(11) 0.0406(9) -0.0068(8) -0.0043(7) -0.0205(8)
C15 0.0548(12) 0.0611(12) 0.0327(9) -0.0195(10) -0.0064(8) -0.0114(8)
C16 0.0630(13) 0.0494(11) 0.0414(10) -0.0100(9) -0.0291(9) 0.0004(8)
C17 0.0376(9) 0.0510(11) 0.0462(10) -0.0033(8) -0.0229(8) -0.0050(8)
C18 0.0816(16) 0.0578(13) 0.0376(10) 0.0065(11) -0.0251(10) -0.0140(9)
C19 0.0644(14) 0.0859(17) 0.0729(15) 0.0335(12) -0.0479(12) -0.0507(14)
C20 0.0566(13) 0.0851(17) 0.0631(14) -0.0173(12) -0.0159(11) -0.0393(13)
C21 0.0897(17) 0.0461(11) 0.0613(13) 0.0114(11) -0.0329(13) -0.0242(10)
C22 0.0531(12) 0.0751(15) 0.0506(12) 0.0185(11) -0.0139(10) -0.0304(11)
C11 0.0352(9) 0.0367(9) 0.0373(9) 0.0032(7) -0.0123(7) -0.0029(7)
C12 0.0772(16) 0.0549(13) 0.0674(14) 0.0007(11) -0.0290(12) -0.0256(11)
C23 0.0358(9) 0.0428(9) 0.0402(9) 0.0051(7) -0.0126(7) -0.0148(7)
C24 0.0804(17) 0.0506(13) 0.0726(15) 0.0156(12) -0.0287(13) -0.0035(11)
N1 0.0265(7) 0.0508(9) 0.0540(9) 0.0074(6) -0.0129(7) -0.0226(7)
N2 0.0256(7) 0.0432(8) 0.0529(9) -0.0026(6) -0.0125(7) -0.0048(7)
O1 0.0323(7) 0.0616(9) 0.0608(8) 0.0011(6) -0.0182(6) -0.0139(7)
O2 0.0460(8) 0.0602(9) 0.0608(9) 0.0062(6) -0.0160(7) -0.0313(7)
O3 0.0335(7) 0.0634(9) 0.0714(10) 0.0089(6) -0.0211(7) -0.0153(7)
O4 0.0485(8) 0.0472(8) 0.0623(9) 0.0024(6) -0.0161(7) 0.0039(7)

loop_
_atom_type_symbol
_atom_type_description
_atom_type_scat_dispersion_real
_atom_type_scat_dispersion_imag
_atom_type_scat_source
C C 0.0033 0.0016 'International Tables Vol C Tables 4.2.6.8 and 6.1.1.4'
H H 0.0000 0.0000 'International Tables Vol C Tables 4.2.6.8 and 6.1.1.4'
Fe Fe 0.3463 0.8444 'International Tables Vol C Tables 4.2.6.8 and 6.1.1.4'
N N 0.0061 0.0033 'International Tables Vol C Tables 4.2.6.8 and 6.1.1.4'
O O 0.0106 0.0060 'International Tables Vol C Tables 4.2.6.8 and 6.1.1.4'

loop_
_geom_angle_atom_site_label_1
_geom_angle_atom_site_label_2
_geom_angle_atom_site_label_3
_geom_angle
C7 Fe1 C6 40.72(12)
C7 Fe1 C4 126.60(11)
C6 Fe1 C4 165.02(12)
C7 Fe1 C8 40.21(12)
C6 Fe1 C8 67.83(11)
C4 Fe1 C8 107.38(10)
C7 Fe1 C9 67.02(11)
C6 Fe1 C9 67.10(10)
C4 Fe1 C9 118.98(10)
C8 Fe1 C9 39.67(11)
C7 Fe1 C10 67.77(11)
C6 Fe1 C10 40.17(11)
C4 Fe1 C10 152.75(11)
C8 Fe1 C10 67.40(11)
C9 Fe1 C10 39.84(10)
C7 Fe1 C3 108.40(10)
C6 Fe1 C3 128.18(11)
C4 Fe1 C3 40.48(9)
C8 Fe1 C3 119.16(10)
C9 Fe1 C3 152.71(10)
C10 Fe1 C3 165.88(11)
C7 Fe1 C5 163.91(12)
C6 Fe1 C5 153.42(11)
C4 Fe1 C5 40.82(8)
C8 Fe1 C5 126.38(11)
C9 Fe1 C5 108.18(10)
C10 Fe1 C5 119.19(10)
C3 Fe1 C5 68.34(9)
C7 Fe1 C2 120.04(10)
C6 Fe1 C2 109.18(9)
C4 Fe1 C2 68.36(9)
C8 Fe1 C2 153.54(11)
C9 Fe1 C2 165.55(10)
C10 Fe1 C2 128.38(10)
C3 Fe1 C2 40.57(8)
C5 Fe1 C2 68.48(8)
C7 Fe1 C1 154.45(11)
C6 Fe1 C1 120.32(10)
C4 Fe1 C1 68.13(8)
C8 Fe1 C1 164.23(11)
C9 Fe1 C1 128.00(10)
C10 Fe1 C1 109.21(9)
C3 Fe1 C1 67.97(8)
C5 Fe1 C1 40.48(7)
C2 Fe1 C1 40.54(7)
C19 Fe2 C18 40.49(10)
C19 Fe2 C22 67.75(9)
C18 Fe2 C22 40.34(9)
C19 Fe2 C16 162.31(10)
C18 Fe2 C16 155.74(9)
C22 Fe2 C16 121.11(9)
C19 Fe2 C20 40.57(10)
C18 Fe2 C20 68.05(10)
C22 Fe2 C20 67.53(9)
C16 Fe2 C20 125.34(10)
C19 Fe2 C21 67.83(9)
C18 Fe2 C21 67.84(9)
C22 Fe2 C21 40.11(10)
C16 Fe2 C21 108.15(9)
C20 Fe2 C21 40.13(10)
C19 Fe2 C15 125.56(9)
C18 Fe2 C15 162.01(9)
C22 Fe2 C15 156.46(9)
C16 Fe2 C15 40.63(9)
C20 Fe2 C15 108.67(9)
C21 Fe2 C15 121.89(9)
C19 Fe2 C17 155.73(10)
C18 Fe2 C17 120.36(9)
C22 Fe2 C17 107.46(9)
C16 Fe2 C17 40.80(7)
C20 Fe2 C17 161.74(10)
C21 Fe2 C17 124.84(9)
C15 Fe2 C17 68.45(8)
C19 Fe2 C14 108.02(8)
C18 Fe2 C14 124.87(9)
C22 Fe2 C14 161.60(9)
C16 Fe2 C14 68.44(9)
C20 Fe2 C14 121.77(9)
C21 Fe2 C14 156.75(9)
C15 Fe2 C14 40.53(8)
C17 Fe2 C14 68.59(8)
C19 Fe2 C13 121.31(9)
C18 Fe2 C13 107.63(8)
C22 Fe2 C13 124.88(9)
C16 Fe2 C13 68.09(7)
C20 Fe2 C13 156.81(9)
C21 Fe2 C13 161.39(9)
C15 Fe2 C13 67.98(7)
C17 Fe2 C13 40.46(7)
C14 Fe2 C13 40.63(7)
N1 C1 C5 123.16(16)
N1 C1 C2 128.49(17)
C5 C1 C2 108.21(17)
N1 C1 Fe1 130.32(13)
C5 C1 Fe1 69.15(10)
C2 C1 Fe1 69.40(10)
C3 C2 C1 107.45(18)
C3 C2 Fe1 69.28(11)
C1 C2 Fe1 70.06(10)
C3 C2 H2A 126.3
C1 C2 H2A 126.3
Fe1 C2 H2A 126.3
C4 C3 C2 108.49(18)
C4 C3 Fe1 69.48(12)
C2 C3 Fe1 70.15(11)
C4 C3 H3 125.8
C2 C3 H3 125.8
Fe1 C3 H3 125.8
C3 C4 C5 108.27(18)
C3 C4 Fe1 70.04(11)
C5 C4 Fe1 70.02(11)
C3 C4 H4 125.9
C5 C4 H4 125.9
Fe1 C4 H4 125.9
C1 C5 C4 107.56(18)
C1 C5 Fe1 70.37(10)
C4 C5 Fe1 69.16(11)
C1 C5 H5 126.2
C4 C5 H5 126.2
Fe1 C5 H5 126.2
C10 C6 C7 107.6(2)
C10 C6 Fe1 70.21(13)
C7 C6 Fe1 69.50(13)
C10 C6 H6 126.2
C7 C6 H6 126.2
Fe1 C6 H6 126.2
C8 C7 C6 107.7(2)
C8 C7 Fe1 70.14(14)
C6 C7 Fe1 69.79(13)
C8 C7 H7 126.1
C6 C7 H7 126.1
Fe1 C7 H7 126.1
C9 C8 C7 107.8(2)
C9 C8 Fe1 70.32(14)
C7 C8 Fe1 69.64(13)
C9 C8 H8 126.1
C7 C8 H8 126.1
Fe1 C8 H8 126.1
C8 C9 C10 109.3(2)
C8 C9 Fe1 70.01(14)
C10 C9 Fe1 70.12(13)
C8 C9 H9 125.4
C10 C9 H9 125.4
Fe1 C9 H9 125.4
C9 C10 C6 107.6(2)
C9 C10 Fe1 70.04(13)
C6 C10 Fe1 69.62(13)
C9 C10 H10 126.2
C6 C10 H10 126.2
Fe1 C10 H10 126.2
N2 C13 C17 123.13(16)
N2 C13 C14 128.28(17)
C17 C13 C14 108.49(16)
N2 C13 Fe2 129.73(12)
C17 C13 Fe2 69.37(10)
C14 C13 Fe2 69.48(10)
C15 C14 C13 107.36(17)
C15 C14 Fe2 69.38(11)
C13 C14 Fe2 69.89(10)
C15 C14 H14 126.3
C13 C14 H14 126.3
Fe2 C14 H14 126.3
C16 C15 C14 108.53(17)
C16 C15 Fe2 69.62(11)
C14 C15 Fe2 70.10(10)
C16 C15 H15 125.7
C14 C15 H15 125.7
Fe2 C15 H15 125.7
C15 C16 C17 108.03(18)
C15 C16 Fe2 69.75(11)
C17 C16 Fe2 69.82(10)
C15 C16 H16 126.0
C17 C16 H16 126.0
Fe2 C16 H16 126.0
C13 C17 C16 107.58(17)
C13 C17 Fe2 70.18(9)
C16 C17 Fe2 69.38(10)
C13 C17 H17 126.2
C16 C17 H17 126.2
Fe2 C17 H17 126.2
C22 C18 C19 107.5(2)
C22 C18 Fe2 69.84(12)
C19 C18 Fe2 69.65(12)
C22 C18 H18 126.2
C19 C18 H18 126.2
Fe2 C18 H18 126.2
C18 C19 C20 107.9(2)
C18 C19 Fe2 69.86(11)
C20 C19 Fe2 69.90(12)
C18 C19 H19 126.1
C20 C19 H19 126.1
Fe2 C19 H19 126.1
C21 C20 C19 107.9(2)
C21 C20 Fe2 69.95(12)
C19 C20 Fe2 69.53(12)
C21 C20 H20 126.1
C19 C20 H20 126.1
Fe2 C20 H20 126.1
C22 C21 C20 108.2(2)
C22 C21 Fe2 69.85(12)
C20 C21 Fe2 69.92(12)
C22 C21 H21 125.9
C20 C21 H21 125.9
Fe2 C21 H21 125.9
C21 C22 C18 108.5(2)
C21 C22 Fe2 70.04(12)
C18 C22 Fe2 69.82(12)
C21 C22 H22 125.7
C18 C22 H22 125.7
Fe2 C22 H22 125.7
O1 C11 O2 124.19(17)
O1 C11 N1 125.81(17)
O2 C11 N1 109.99(15)
O2 C12 H12A 109.5
O2 C12 H12B 109.5
H12A C12 H12B 109.5
O2 C12 H12C 109.5
H12A C12 H12C 109.5
H12B C12 H12C 109.5
O3 C23 O4 124.43(17)
O3 C23 N2 125.99(17)
O4 C23 N2 109.58(15)
O4 C24 H24A 109.5
O4 C24 H24B 109.5
H24A C24 H24B 109.5
O4 C24 H24C 109.5
H24A C24 H24C 109.5
H24B C24 H24C 109.5
C11 N1 C1 124.97(15)
C11 N1 H1 118.5(14)
C1 N1 H1 116.5(14)
C23 N2 C13 125.23(15)
C23 N2 H2 118.8(15)
C13 N2 H2 115.9(15)
C11 O2 C12 116.10(16)
C23 O4 C24 116.42(17)

loop_
_geom_bond_atom_site_label_1
_geom_bond_atom_site_label_2
_geom_bond_distance
Fe1 C7 2.023(2)
Fe1 C6 2.027(2)
Fe1 C4 2.0296(19)
Fe1 C8 2.030(2)
Fe1 C9 2.034(2)
Fe1 C10 2.035(2)
Fe1 C3 2.037(2)
Fe1 C5 2.0410(18)
Fe1 C2 2.0484(19)
Fe1 C1 2.0571(17)
Fe2 C19 2.0292(19)
Fe2 C18 2.0319(19)
Fe2 C22 2.032(2)
Fe2 C16 2.0336(18)
Fe2 C20 2.034(2)
Fe2 C21 2.034(2)
Fe2 C15 2.0352(18)
Fe2 C17 2.0394(17)
Fe2 C14 2.0447(18)
Fe2 C13 2.0500(17)
C1 N1 1.404(2)
C1 C5 1.418(3)
C1 C2 1.422(2)
C2 C3 1.416(3)
C2 H2A 0.9800
C3 C4 1.407(3)
C3 H3 0.9800
C4 C5 1.420(3)
C4 H4 0.9800
C5 H5 0.9800
C6 C10 1.395(4)
C6 C7 1.409(4)
C6 H6 0.9800
C7 C8 1.393(4)
C7 H7 0.9800
C8 C9 1.379(4)
C8 H8 0.9800
C9 C10 1.386(3)
C9 H9 0.9800
C10 H10 0.9800
C13 N2 1.407(2)
C13 C17 1.414(3)
C13 C14 1.422(2)
C14 C15 1.413(3)
C14 H14 0.9800
C15 C16 1.413(3)
C15 H15 0.9800
C16 C17 1.420(3)
C16 H16 0.9800
C17 H17 0.9800
C18 C22 1.401(3)
C18 C19 1.405(3)
C18 H18 0.9800
C19 C20 1.409(4)
C19 H19 0.9800
C20 C21 1.396(3)
C20 H20 0.9800
C21 C22 1.395(3)
C21 H21 0.9800
C22 H22 0.9800
C11 O1 1.207(2)
C11 O2 1.341(2)
C11 N1 1.344(2)
C12 O2 1.435(2)
C12 H12A 0.9600
C12 H12B 0.9600
C12 H12C 0.9600
C23 O3 1.205(2)
C23 O4 1.341(2)
C23 N2 1.344(2)
C24 O4 1.430(3)
C24 H24A 0.9600
C24 H24B 0.9600
C24 H24C 0.9600
N1 H1 0.82(2)
N2 H2 0.80(2)

loop_
_geom_hbond_atom_site_label_D
_geom_hbond_atom_site_label_H
_geom_hbond_atom_site_label_A
_geom_hbond_site_symmetry_A
_geom_hbond_distance_DH
_geom_hbond_distance_HA
_geom_hbond_distance_DA
_geom_hbond_angle_DHA
N1 H1 O3 1_655 0.82(2) 2.18(2) 2.971(2) 162.5(19)
N2 H2 O1 . 0.80(2) 2.18(2) 2.9605(19) 166(2)
